data_4313769
loop_
_publ_author_name
'Xuanjun Zhang'
'Yi Xie'
'Wentao Yu'
'Qingrui Zhao'
'Minhua Jiang'
'Yupeng Tian'

_publ_section_title
;
 Formation of A Novel 1D Supramolecule [HgCl2(ptz)]2.HgCl2 (ptz =
 Phenothiazine): A New Precursor to Submicrometer Hg2Cl2 Rods
;
_journal_name_full 'Inorganic Chemistry'
_journal_page_first 3734
_journal_page_last 3737
_journal_paper_doi 10.1021/ic034055o
_journal_volume 42
_journal_year 2003
_chemical_formula_sum 'C24 H18 Cl6 Hg3 N2 S2'
_chemical_formula_weight 1213.01
_chemical_name_systematic
; 
 ? 
;
_space_group_IT_number 2
_symmetry_cell_setting triclinic
_symmetry_space_group_name_Hall '-P 1'
_symmetry_space_group_name_H-M 'P -1'
_atom_sites_solution_hydrogens geom
_atom_sites_solution_primary direct
_atom_sites_solution_secondary difmap
_audit_creation_method SHELXL-97
_cell_angle_alpha 83.810(10)
_cell_angle_beta 71.633(7)
_cell_angle_gamma 81.765(11)
_cell_formula_units_Z 1
_cell_length_a 7.6754(9)
_cell_length_b 8.9193(13)
_cell_length_c 11.6438(12)
_cell_measurement_reflns_used 40
_cell_measurement_temperature 293(2)
_cell_measurement_theta_max 15.36
_cell_measurement_theta_min 5.47
_cell_volume 747.05(16)
_computing_cell_refinement XSCANS(Bruker,1996)
_computing_data_collection XSCANS(Bruker,1996)
_computing_data_reduction XSCANS(Bruker,1996)
_computing_structure_refinement 'SHELXL-97 (Sheldrick, 1997)'
_computing_structure_solution 'SHELXS-97 (Sheldrick, 1990)'
_diffrn_ambient_temperature 293(2)
_diffrn_measured_fraction_theta_full 0.998
_diffrn_measured_fraction_theta_max 0.998
_diffrn_measurement_device_type 'Bruker P4'
_diffrn_measurement_method \q/2\q
_diffrn_radiation_monochromator graphite
_diffrn_radiation_source 'fine-focus sealed tube'
_diffrn_radiation_type MoK\a
_diffrn_radiation_wavelength 0.71073
_diffrn_reflns_av_R_equivalents 0.0300
_diffrn_reflns_av_sigmaI/netI 0.0406
_diffrn_reflns_limit_h_max 1
_diffrn_reflns_limit_h_min -9
_diffrn_reflns_limit_k_max 11
_diffrn_reflns_limit_k_min -11
_diffrn_reflns_limit_l_max 14
_diffrn_reflns_limit_l_min -15
_diffrn_reflns_number 4184
_diffrn_reflns_theta_full 27.50
_diffrn_reflns_theta_max 27.50
_diffrn_reflns_theta_min 2.31
_diffrn_standards_decay_% 0
_diffrn_standards_interval_count 3
_diffrn_standards_number 97
_exptl_absorpt_coefficient_mu 16.071
_exptl_absorpt_correction_T_max 0.079
_exptl_absorpt_correction_T_min 0.063
_exptl_absorpt_correction_type psi-scan
_exptl_absorpt_process_details XSCANS(Bruker,1996)
_exptl_crystal_colour dark-red
_exptl_crystal_density_diffrn 2.696
_exptl_crystal_density_method 'not measured'
_exptl_crystal_description cubic
_exptl_crystal_F_000 550
_exptl_crystal_size_max 0.19
_exptl_crystal_size_mid 0.18
_exptl_crystal_size_min 0.16
_refine_diff_density_max 2.035
_refine_diff_density_min -1.773
_refine_diff_density_rms 0.273
_refine_ls_extinction_coef 0.0119(9)
_refine_ls_extinction_expression Fc^*^=kFc[1+0.001xFc^2^\l^3^/sin(2\q)]^-1/4^
_refine_ls_extinction_method SHELXL
_refine_ls_goodness_of_fit_ref 1.021
_refine_ls_hydrogen_treatment mixed
_refine_ls_matrix_type full
_refine_ls_number_parameters 170
_refine_ls_number_reflns 3416
_refine_ls_number_restraints 0
_refine_ls_restrained_S_all 1.021
_refine_ls_R_factor_all 0.0605
_refine_ls_R_factor_gt 0.0490
_refine_ls_shift/su_max 0.000
_refine_ls_shift/su_mean 0.000
_refine_ls_structure_factor_coef Fsqd
_refine_ls_weighting_details 'calc w=1/[\s^2^(Fo^2^)+(0.0843P)^2^+0.0667P] where P=(Fo^2^+2Fc^2^)/3'
_refine_ls_weighting_scheme calc
_refine_ls_wR_factor_gt 0.1195
_refine_ls_wR_factor_ref 0.1284
_reflns_number_gt 2852
_reflns_number_total 3416
_reflns_threshold_expression >2sigma(I)
_cod_data_source_file ic034055osi20030212_094141.cif
_cod_data_source_block 0230
_cod_database_code 4313769

loop_
_symmetry_equiv_pos_as_xyz
'x, y, z'
'-x, -y, -z'

loop_
_atom_site_label
_atom_site_type_symbol
_atom_site_fract_x
_atom_site_fract_y
_atom_site_fract_z
_atom_site_U_iso_or_equiv
_atom_site_adp_type
_atom_site_occupancy
_atom_site_symmetry_multiplicity
_atom_site_calc_flag
_atom_site_refinement_flags
_atom_site_disorder_assembly
_atom_site_disorder_group
Hg1 Hg 0.0000 0.0000 0.0000 0.05814(19) Uani 1 2 d S . .
Hg2 Hg 0.01112(5) -0.01914(4) 0.33518(3) 0.04871(17) Uani 1 1 d . . .
S1 S -0.3414(3) 0.1353(2) 0.38326(18) 0.0415(4) Uani 1 1 d . . .
N1 N -0.1697(10) 0.4291(8) 0.3115(6) 0.0507(17) Uani 1 1 d . . .
H1A H -0.0755 0.4793 0.2870 0.061 Uiso 1 1 calc R . .
C1 C -0.3376(10) 0.2712(8) 0.4828(7) 0.0396(16) Uani 1 1 d . . .
C2 C -0.4178(11) 0.2437(9) 0.6065(7) 0.0492(19) Uani 1 1 d . . .
H2A H -0.4849 0.1614 0.6361 0.059 Uiso 1 1 calc R . .
C3 C -0.3966(13) 0.3404(11) 0.6856(8) 0.061(2) Uani 1 1 d . . .
H3A H -0.4422 0.3202 0.7690 0.073 Uiso 1 1 calc R . .
C4 C -0.3069(13) 0.4666(11) 0.6386(9) 0.062(3) Uani 1 1 d . . .
H4A H -0.2966 0.5336 0.6914 0.075 Uiso 1 1 calc R . .
C5 C -0.2330(12) 0.4960(9) 0.5173(8) 0.055(2) Uani 1 1 d . . .
H5A H -0.1718 0.5816 0.4883 0.066 Uiso 1 1 calc R . .
C6 C -0.2485(10) 0.3995(8) 0.4372(7) 0.0393(16) Uani 1 1 d . . .
C7 C -0.3249(10) 0.2505(9) 0.2487(7) 0.0394(16) Uani 1 1 d . . .
C8 C -0.3909(12) 0.1998(10) 0.1627(8) 0.054(2) Uani 1 1 d . . .
H8A H -0.4522 0.1135 0.1795 0.064 Uiso 1 1 calc R . .
C9 C -0.3621(13) 0.2824(12) 0.0506(8) 0.063(3) Uani 1 1 d . . .
H9A H -0.4020 0.2499 -0.0091 0.076 Uiso 1 1 calc R . .
C10 C -0.2753(14) 0.4112(12) 0.0285(8) 0.065(3) Uani 1 1 d . . .
H10A H -0.2566 0.4648 -0.0466 0.078 Uiso 1 1 calc R . .
C11 C -0.2160(12) 0.4621(9) 0.1136(8) 0.050(2) Uani 1 1 d . . .
H11A H -0.1613 0.5518 0.0974 0.061 Uiso 1 1 calc R . .
C12 C -0.2363(10) 0.3813(8) 0.2245(7) 0.0420(16) Uani 1 1 d . . .
Cl2 Cl 0.1689(3) 0.1330(2) 0.40895(19) 0.0461(4) Uani 1 1 d . . .
Cl3 Cl 0.1779(4) 0.1310(3) 0.0691(2) 0.0637(6) Uani 1 1 d . . .
Cl1 Cl -0.0556(4) -0.2062(2) 0.23415(19) 0.0581(6) Uani 1 1 d . . .

loop_
_atom_site_aniso_label
_atom_site_aniso_U_11
_atom_site_aniso_U_22
_atom_site_aniso_U_33
_atom_site_aniso_U_23
_atom_site_aniso_U_13
_atom_site_aniso_U_12
Hg1 0.0684(4) 0.0701(3) 0.0442(3) -0.0021(2) -0.0212(2) -0.0269(3)
Hg2 0.0618(3) 0.0472(2) 0.0448(2) -0.00689(13) -0.02237(17) -0.01390(15)
S1 0.0425(10) 0.0365(9) 0.0497(11) -0.0002(7) -0.0175(9) -0.0121(7)
N1 0.053(4) 0.045(4) 0.058(4) 0.002(3) -0.018(4) -0.021(3)
C1 0.034(4) 0.040(4) 0.043(4) -0.005(3) -0.010(3) -0.001(3)
C2 0.046(5) 0.044(4) 0.046(4) 0.002(3) -0.002(4) 0.001(3)
C3 0.066(6) 0.070(6) 0.042(5) -0.016(4) -0.015(4) 0.011(5)
C4 0.063(6) 0.063(6) 0.068(6) -0.025(5) -0.031(5) 0.012(5)
C5 0.062(5) 0.039(4) 0.070(6) -0.011(4) -0.031(5) 0.002(4)
C6 0.033(4) 0.036(3) 0.047(4) -0.005(3) -0.011(3) -0.001(3)
C7 0.030(3) 0.047(4) 0.039(4) -0.005(3) -0.006(3) -0.003(3)
C8 0.053(5) 0.062(5) 0.052(5) -0.010(4) -0.020(4) -0.009(4)
C9 0.061(6) 0.090(7) 0.044(5) -0.013(5) -0.026(5) 0.001(5)
C10 0.069(7) 0.071(6) 0.041(5) 0.006(4) -0.004(5) 0.005(5)
C11 0.049(5) 0.043(4) 0.052(5) -0.001(3) -0.006(4) -0.005(3)
C12 0.039(4) 0.038(4) 0.044(4) -0.005(3) -0.007(3) 0.000(3)
Cl2 0.0516(11) 0.0455(10) 0.0479(11) 0.0003(8) -0.0206(9) -0.0175(8)
Cl3 0.0745(16) 0.0677(14) 0.0604(14) 0.0015(11) -0.0290(13) -0.0306(12)
Cl1 0.0920(17) 0.0424(10) 0.0475(11) -0.0046(8) -0.0245(12) -0.0241(10)

loop_
_atom_type_symbol
_atom_type_description
_atom_type_scat_dispersion_real
_atom_type_scat_dispersion_imag
_atom_type_scat_source
C C 0.0033 0.0016 'International Tables Vol C Tables 4.2.6.8 and 6.1.1.4'
H H 0.0000 0.0000 'International Tables Vol C Tables 4.2.6.8 and 6.1.1.4'
N N 0.0061 0.0033 'International Tables Vol C Tables 4.2.6.8 and 6.1.1.4'
S S 0.1246 0.1234 'International Tables Vol C Tables 4.2.6.8 and 6.1.1.4'
Cl Cl 0.1484 0.1585 'International Tables Vol C Tables 4.2.6.8 and 6.1.1.4'
Hg Hg -2.3894 9.2266 'International Tables Vol C Tables 4.2.6.8 and 6.1.1.4'

loop_
_geom_angle_atom_site_label_1
_geom_angle_atom_site_label_2
_geom_angle_atom_site_label_3
_geom_angle
_geom_angle_site_symmetry_1
_geom_angle_site_symmetry_3
_geom_angle_publ_flag
Cl3 Hg1 Cl3 180.00(15) 2 . ?
Cl2 Hg2 Cl1 162.49(9) . . ?
Cl2 Hg2 S1 103.65(7) . . ?
Cl1 Hg2 S1 93.43(8) . . ?
C7 S1 C1 100.8(4) . . ?
C7 S1 Hg2 102.0(2) . . ?
C1 S1 Hg2 102.2(2) . . ?
C12 N1 C6 123.5(7) . . ?
C12 N1 H1A 118.2 . . ?
C6 N1 H1A 118.2 . . ?
C6 C1 C2 120.9(7) . . ?
C6 C1 S1 120.1(6) . . ?
C2 C1 S1 119.0(6) . . ?
C1 C2 C3 119.2(8) . . ?
C1 C2 H2A 120.4 . . ?
C3 C2 H2A 120.4 . . ?
C4 C3 C2 118.9(8) . . ?
C4 C3 H3A 120.5 . . ?
C2 C3 H3A 120.5 . . ?
C5 C4 C3 121.9(9) . . ?
C5 C4 H4A 119.1 . . ?
C3 C4 H4A 119.1 . . ?
C4 C5 C6 120.2(9) . . ?
C4 C5 H5A 119.9 . . ?
C6 C5 H5A 119.9 . . ?
C5 C6 C1 118.9(8) . . ?
C5 C6 N1 120.1(7) . . ?
C1 C6 N1 121.0(7) . . ?
C12 C7 C8 121.0(8) . . ?
C12 C7 S1 121.3(6) . . ?
C8 C7 S1 117.5(6) . . ?
C7 C8 C9 118.0(9) . . ?
C7 C8 H8A 121.0 . . ?
C9 C8 H8A 121.0 . . ?
C10 C9 C8 120.2(9) . . ?
C10 C9 H9A 119.9 . . ?
C8 C9 H9A 119.9 . . ?
C11 C10 C9 121.5(9) . . ?
C11 C10 H10A 119.3 . . ?
C9 C10 H10A 119.3 . . ?
C10 C11 C12 120.3(8) . . ?
C10 C11 H11A 119.8 . . ?
C12 C11 H11A 119.8 . . ?
C11 C12 C7 118.9(7) . . ?
C11 C12 N1 121.1(7) . . ?
C7 C12 N1 120.0(7) . . ?

loop_
_geom_bond_atom_site_label_1
_geom_bond_atom_site_label_2
_geom_bond_distance
_geom_bond_site_symmetry_2
_geom_bond_publ_flag
Hg1 Cl3 2.287(2) 2 ?
Hg1 Cl3 2.287(2) . ?
Hg2 Cl2 2.3287(19) . ?
Hg2 Cl1 2.3407(19) . ?
Hg2 S1 2.770(2) . ?
S1 C7 1.759(8) . ?
S1 C1 1.774(7) . ?
N1 C12 1.397(10) . ?
N1 C6 1.408(10) . ?
N1 H1A 0.8600 . ?
C1 C6 1.386(10) . ?
C1 C2 1.387(11) . ?
C2 C3 1.388(12) . ?
C2 H2A 0.9300 . ?
C3 C4 1.375(14) . ?
C3 H3A 0.9300 . ?
C4 C5 1.357(13) . ?
C4 H4A 0.9300 . ?
C5 C6 1.378(10) . ?
C5 H5A 0.9300 . ?
C7 C12 1.392(10) . ?
C7 C8 1.396(10) . ?
C8 C9 1.397(12) . ?
C8 H8A 0.9300 . ?
C9 C10 1.370(14) . ?
C9 H9A 0.9300 . ?
C10 C11 1.355(12) . ?
C10 H10A 0.9300 . ?
C11 C12 1.384(11) . ?
C11 H11A 0.9300 . ?
